data_7704130
loop_
_publ_author_name
'Choroba, Katarzyna'
'Raposo, Luis R.'
'Palion-Gazda, Joanna'
'Malicka, Ewa'
'Erfurt, Karol'
'Machura, Barbara'
'Fernandes, Alexandra R.'

_publ_section_title
;
 In vitro antiproliferative effect of vanadium complexes bearing
 8-hydroxyquinoline-based ligands - the substituent effect.
;
_journal_issue 20
_journal_name_full 'Dalton transactions (Cambridge, England : 2003)'
_journal_page_first 6596
_journal_page_last 6606
_journal_paper_doi 10.1039/d0dt01017k
_journal_volume 49
_journal_year 2020
_chemical_formula_moiety 'C23 H23 N2 O4 V'
_chemical_formula_sum 'C23 H23 N2 O4 V'
_chemical_formula_weight 442.37
_space_group_crystal_system monoclinic
_space_group_IT_number 14
_space_group_name_Hall '-P 2ybc'
_space_group_name_H-M_alt 'P 1 21/c 1'
_atom_sites_solution_hydrogens geom
_atom_sites_solution_primary heavy
_audit_creation_date 2019-12-12
_audit_creation_method
;
Olex2 1.3
(compiled Nov 21 2019 18:26:39 for OlexSys, GUI svn.r6003)
;
_audit_update_record
;
2019-12-12 deposited with the CCDC.	2020-04-20 downloaded from the CCDC.
;
_cell_angle_alpha 90
_cell_angle_beta 97.047(4)
_cell_angle_gamma 90
_cell_formula_units_Z 4
_cell_length_a 8.8652(4)
_cell_length_b 15.5584(8)
_cell_length_c 15.4688(6)
_cell_measurement_reflns_used 2603
_cell_measurement_temperature 295.0(2)
_cell_measurement_theta_max 26.0170
_cell_measurement_theta_min 3.8360
_cell_volume 2117.47(17)
_computing_cell_refinement 'CrysAlis CCD v. 1.163 (UNIL IC & KUMA 2000)'
_computing_data_collection 'CrysAlis CCD v. 1.163 (UNIL IC & KUMA 2000)'
_computing_data_reduction 'CrysAlis CCD v. 1.163 (UNIL IC & KUMA 2000)'
_computing_molecular_graphics 'Olex2 1.3 (Dolomanov et al., 2009)'
_computing_publication_material 'Olex2 1.3 (Dolomanov et al., 2009)'
_computing_structure_refinement 'SHELXL 2018/3 (Sheldrick, 2015)'
_computing_structure_solution 'SHELXS-97 (Sheldrick, 1990)'
_diffrn_ambient_temperature 295.0(2)
_diffrn_measured_fraction_theta_full 0.998
_diffrn_measured_fraction_theta_max 0.998
_diffrn_measurement_device_type 'Oxford Diffraction Gemini A Ultra'
_diffrn_radiation_type MoK\a
_diffrn_radiation_wavelength 0.71073
_diffrn_reflns_av_R_equivalents 0.0338
_diffrn_reflns_av_unetI/netI 0.0390
_diffrn_reflns_Laue_measured_fraction_full 0.998
_diffrn_reflns_Laue_measured_fraction_max 0.998
_diffrn_reflns_limit_h_max 10
_diffrn_reflns_limit_h_min -7
_diffrn_reflns_limit_k_max 18
_diffrn_reflns_limit_k_min -14
_diffrn_reflns_limit_l_max 18
_diffrn_reflns_limit_l_min -15
_diffrn_reflns_number 9126
_diffrn_reflns_point_group_measured_fraction_full 0.998
_diffrn_reflns_point_group_measured_fraction_max 0.998
_diffrn_reflns_theta_full 25.048
_diffrn_reflns_theta_max 25.048
_diffrn_reflns_theta_min 3.301
_exptl_absorpt_coefficient_mu 0.500
_exptl_absorpt_correction_T_max 1.00000
_exptl_absorpt_correction_T_min 0.89730
_exptl_absorpt_correction_type multi-scan
_exptl_absorpt_process_details 'Blessing, Acta Cryst. A51 (1995) 33-38'
_exptl_crystal_colour black
_exptl_crystal_colour_primary black
_exptl_crystal_density_diffrn 1.388
_exptl_crystal_description block
_exptl_crystal_F_000 920
_exptl_crystal_size_max 0.298
_exptl_crystal_size_mid 0.076
_exptl_crystal_size_min 0.023
_refine_diff_density_max 0.883
_refine_diff_density_min -0.369
_refine_diff_density_rms 0.055
_refine_ls_extinction_method none
_refine_ls_goodness_of_fit_ref 1.060
_refine_ls_hydrogen_treatment constr
_refine_ls_matrix_type full
_refine_ls_number_parameters 276
_refine_ls_number_reflns 3751
_refine_ls_number_restraints 0
_refine_ls_restrained_S_all 1.060
_refine_ls_R_factor_all 0.0789
_refine_ls_R_factor_gt 0.0583
_refine_ls_shift/su_max 0.000
_refine_ls_shift/su_mean 0.000
_refine_ls_structure_factor_coef Fsqd
_refine_ls_weighting_details 'w=1/[\s^2^(Fo^2^)+(0.0838P)^2^+1.1952P] where P=(Fo^2^+2Fc^2^)/3'
_refine_ls_weighting_scheme calc
_refine_ls_wR_factor_gt 0.1579
_refine_ls_wR_factor_ref 0.1700
_reflns_Friedel_coverage 0.000
_reflns_number_gt 2841
_reflns_number_total 3751
_reflns_threshold_expression 'I > 2\s(I)'
_cod_data_source_file d0dt01017k2.cif
_cod_data_source_block v12a
_cod_depositor_comments 'Adding full bibliography for 7704130.cif.'
_cod_original_cell_volume 2117.46(16)
_cod_database_code 7704130
_shelx_shelxl_version_number 2018/3
_shelx_space_group_comment
;
The symmetry employed for this shelxl refinement is uniquely defined
by the following loop, which should always be used as a source of
symmetry information in preference to the above space-group names.
They are only intended as comments.
;
_olex2_refinement_description
;
1. Fixed Uiso
 At 1.2 times of:
  All C(H) groups
 At 1.5 times of:
  All C(H,H,H) groups
2.a Aromatic/amide H refined with riding coordinates:
 C1(H1), C2(H2), C3(H3), C7(H7), C12(H12), C13(H13), C14(H14), C18(H18)
2.b Idealised Me refined as rotating group:
 C10(H10A,H10B,H10C), C11(H11A,H11B,H11C), C21(H21A,H21B,H21C), C22(H22A,H22B,
 H22C), C23(H23A,H23B,H23C)
;
_olex2_submission_special_instructions 'No special instructions were received'

loop_
_space_group_symop_operation_xyz
'x, y, z'
'-x, y+1/2, -z+1/2'
'-x, -y, -z'
'x, -y-1/2, z-1/2'

loop_
_atom_site_label
_atom_site_type_symbol
_atom_site_fract_x
_atom_site_fract_y
_atom_site_fract_z
_atom_site_U_iso_or_equiv
_atom_site_adp_type
_atom_site_occupancy
_atom_site_site_symmetry_order
_atom_site_calc_flag
_atom_site_refinement_flags_posn
_atom_site_refinement_flags_adp
_atom_site_refinement_flags_occupancy
_atom_site_disorder_assembly
_atom_site_disorder_group
V1 V 0.88973(7) 0.13474(4) 0.65306(4) 0.0550(3) Uani 1 1 d . . . . .
O1 O 1.0910(3) 0.15188(15) 0.62526(15) 0.0589(6) Uani 1 1 d . . . . .
O2 O 0.7422(3) 0.11522(16) 0.73074(16) 0.0676(7) Uani 1 1 d . . . . .
O3 O 0.7968(3) 0.21319(16) 0.60050(17) 0.0689(7) Uani 1 1 d . . . . .
O4 O 0.8537(3) 0.04903(17) 0.58064(16) 0.0768(8) Uani 1 1 d . . . . .
N1 N 0.9881(3) 0.22439(16) 0.75590(18) 0.0513(7) Uani 1 1 d . . . . .
N2 N 1.0030(4) 0.03606(17) 0.74931(19) 0.0606(8) Uani 1 1 d . . . . .
C1 C 0.9280(5) 0.2592(3) 0.8208(3) 0.0688(10) Uani 1 1 d . . . . .
H1 H 0.830227 0.243440 0.830329 0.083 Uiso 1 1 calc R U . . .
C2 C 1.0075(6) 0.3199(3) 0.8764(3) 0.0812(13) Uani 1 1 d . . . . .
H2 H 0.962747 0.343145 0.922441 0.097 Uiso 1 1 calc R U . . .
C3 C 1.1483(5) 0.3441(2) 0.8629(3) 0.0732(12) Uani 1 1 d . . . . .
H3 H 1.199250 0.385569 0.898690 0.088 Uiso 1 1 calc R U . . .
C4 C 1.2191(4) 0.3078(2) 0.7955(2) 0.0580(9) Uani 1 1 d . . . . .
C5 C 1.1310(4) 0.24754(19) 0.7428(2) 0.0479(8) Uani 1 1 d . . . . .
C6 C 1.3669(5) 0.3259(3) 0.7763(3) 0.0737(12) Uani 1 1 d . . . . .
C7 C 1.4172(5) 0.2841(3) 0.7088(3) 0.0785(12) Uani 1 1 d . . . . .
H7 H 1.515146 0.296188 0.696755 0.094 Uiso 1 1 calc R U . . .
C8 C 1.3315(4) 0.2229(3) 0.6549(2) 0.0668(10) Uani 1 1 d . . . . .
C9 C 1.1872(4) 0.2067(2) 0.6718(2) 0.0521(8) Uani 1 1 d . . . . .
C10 C 1.4658(6) 0.3911(3) 0.8306(3) 0.1090(19) Uani 1 1 d . . . . .
H10A H 1.424636 0.447674 0.819856 0.164 Uiso 1 1 calc R U . . .
H10B H 1.567275 0.389131 0.814994 0.164 Uiso 1 1 calc R U . . .
H10C H 1.467900 0.377470 0.891304 0.164 Uiso 1 1 calc R U . . .
C11 C 1.3996(5) 0.1791(4) 0.5821(3) 0.1016(16) Uani 1 1 d . . . . .
H11A H 1.384061 0.118178 0.585418 0.152 Uiso 1 1 calc R U . . .
H11B H 1.506609 0.191008 0.587218 0.152 Uiso 1 1 calc R U . . .
H11C H 1.351669 0.200126 0.527125 0.152 Uiso 1 1 calc R U . . .
C12 C 1.1370(5) -0.0022(3) 0.7546(3) 0.0796(13) Uani 1 1 d . . . . .
H12 H 1.204443 0.012405 0.715445 0.096 Uiso 1 1 calc R U . . .
C13 C 1.1784(7) -0.0646(3) 0.8184(3) 0.1032(19) Uani 1 1 d . . . . .
H13 H 1.271872 -0.092011 0.820096 0.124 Uiso 1 1 calc R U . . .
C14 C 1.0846(7) -0.0852(3) 0.8772(3) 0.0942(17) Uani 1 1 d . . . . .
H14 H 1.115010 -0.126026 0.919723 0.113 Uiso 1 1 calc R U . . .
C15 C 0.9409(6) -0.0460(2) 0.8752(2) 0.0730(12) Uani 1 1 d . . . . .
C16 C 0.9071(5) 0.0150(2) 0.8077(2) 0.0610(10) Uani 1 1 d . . . . .
C17 C 0.8331(7) -0.0612(3) 0.9335(3) 0.0863(15) Uani 1 1 d . . . . .
C18 C 0.7026(7) -0.0141(3) 0.9235(3) 0.0980(17) Uani 1 1 d . . . . .
H18 H 0.633091 -0.023279 0.962960 0.118 Uiso 1 1 calc R U . . .
C19 C 0.6654(5) 0.0481(3) 0.8573(3) 0.0831(13) Uani 1 1 d . . . . .
C20 C 0.7677(4) 0.0602(2) 0.7980(2) 0.0652(10) Uani 1 1 d . . . . .
C21 C 0.8644(8) -0.1275(3) 1.0062(3) 0.125(2) Uani 1 1 d . . . . .
H21A H 0.864612 -0.184035 0.981372 0.187 Uiso 1 1 calc R U . . .
H21B H 0.786625 -0.124021 1.044150 0.187 Uiso 1 1 calc R U . . .
H21C H 0.961540 -0.116125 1.038842 0.187 Uiso 1 1 calc R U . . .
C22 C 0.5193(6) 0.0975(4) 0.8512(4) 0.124(2) Uani 1 1 d . . . . .
H22A H 0.539011 0.157191 0.841631 0.186 Uiso 1 1 calc R U . . .
H22B H 0.475179 0.091132 0.904509 0.186 Uiso 1 1 calc R U . . .
H22C H 0.450169 0.075763 0.803607 0.186 Uiso 1 1 calc R U . . .
C23 C 0.7658(7) 0.0420(4) 0.5008(3) 0.116(2) Uani 1 1 d . . . . .
H23A H 0.822672 0.013043 0.460555 0.174 Uiso 1 1 calc R U . . .
H23B H 0.738063 0.098332 0.479021 0.174 Uiso 1 1 calc R U . . .
H23C H 0.675556 0.009740 0.507290 0.174 Uiso 1 1 calc R U . . .

loop_
_atom_site_aniso_label
_atom_site_aniso_U_11
_atom_site_aniso_U_22
_atom_site_aniso_U_33
_atom_site_aniso_U_23
_atom_site_aniso_U_13
_atom_site_aniso_U_12
V1 0.0550(4) 0.0483(4) 0.0566(4) 0.0104(3) -0.0130(3) -0.0070(2)
O1 0.0574(14) 0.0615(14) 0.0552(13) -0.0083(11) -0.0043(11) -0.0059(11)
O2 0.0561(15) 0.0726(16) 0.0692(16) 0.0321(13) -0.0115(12) -0.0086(12)
O3 0.0568(15) 0.0711(16) 0.0744(16) 0.0267(13) -0.0096(12) -0.0119(12)
O4 0.094(2) 0.0679(16) 0.0594(15) 0.0046(13) -0.0253(14) -0.0264(14)
N1 0.0504(16) 0.0458(14) 0.0557(16) 0.0039(13) -0.0019(13) 0.0061(12)
N2 0.076(2) 0.0455(15) 0.0548(17) -0.0043(14) -0.0161(15) -0.0009(15)
C1 0.065(2) 0.066(2) 0.075(3) 0.006(2) 0.008(2) 0.0169(19)
C2 0.101(4) 0.073(3) 0.066(3) -0.016(2) -0.002(2) 0.025(3)
C3 0.093(3) 0.051(2) 0.067(2) -0.0089(19) -0.025(2) 0.007(2)
C4 0.071(2) 0.0483(18) 0.0485(19) 0.0089(16) -0.0163(17) -0.0031(17)
C5 0.054(2) 0.0403(16) 0.0455(17) 0.0066(14) -0.0094(14) 0.0021(14)
C6 0.078(3) 0.075(3) 0.060(2) 0.012(2) -0.024(2) -0.027(2)
C7 0.057(2) 0.104(3) 0.069(3) 0.010(2) -0.011(2) -0.024(2)
C8 0.053(2) 0.090(3) 0.055(2) 0.007(2) -0.0038(17) -0.0035(19)
C9 0.054(2) 0.0526(19) 0.0464(18) 0.0036(15) -0.0095(15) -0.0019(15)
C10 0.113(4) 0.122(4) 0.082(3) 0.005(3) -0.029(3) -0.064(3)
C11 0.066(3) 0.156(5) 0.083(3) -0.023(3) 0.008(2) 0.001(3)
C12 0.097(3) 0.070(3) 0.065(2) -0.015(2) -0.014(2) 0.031(2)
C13 0.149(5) 0.077(3) 0.074(3) -0.016(3) -0.029(3) 0.056(3)
C14 0.163(5) 0.048(2) 0.059(3) -0.007(2) -0.037(3) 0.030(3)
C15 0.123(4) 0.0364(18) 0.050(2) -0.0002(16) -0.030(2) -0.005(2)
C16 0.084(3) 0.0392(17) 0.052(2) 0.0029(15) -0.0237(19) -0.0136(17)
C17 0.142(4) 0.051(2) 0.057(2) 0.0142(19) -0.026(3) -0.028(3)
C18 0.120(4) 0.099(4) 0.069(3) 0.033(3) -0.015(3) -0.042(3)
C19 0.077(3) 0.091(3) 0.077(3) 0.027(2) -0.008(2) -0.027(2)
C20 0.068(2) 0.061(2) 0.060(2) 0.0185(18) -0.0185(18) -0.0210(19)
C21 0.231(7) 0.065(3) 0.066(3) 0.024(2) -0.029(4) -0.030(3)
C22 0.077(4) 0.178(6) 0.116(4) 0.062(4) 0.013(3) -0.008(4)
C23 0.130(5) 0.125(4) 0.084(3) 0.015(3) -0.026(3) -0.041(4)

loop_
_atom_type_symbol
_atom_type_description
_atom_type_scat_dispersion_real
_atom_type_scat_dispersion_imag
_atom_type_scat_source
C C 0.0033 0.0016 'International Tables Vol C Tables 4.2.6.8 and 6.1.1.4'
H H 0.0000 0.0000 'International Tables Vol C Tables 4.2.6.8 and 6.1.1.4'
N N 0.0061 0.0033 'International Tables Vol C Tables 4.2.6.8 and 6.1.1.4'
O O 0.0106 0.0060 'International Tables Vol C Tables 4.2.6.8 and 6.1.1.4'
V V 0.3005 0.5294 'International Tables Vol C Tables 4.2.6.8 and 6.1.1.4'

loop_
_geom_angle_atom_site_label_1
_geom_angle_atom_site_label_2
_geom_angle_atom_site_label_3
_geom_angle
_geom_angle_site_symmetry_1
_geom_angle_site_symmetry_3
_geom_angle_publ_flag
O1 V1 O2 154.02(10) . . ?
O1 V1 N1 77.08(10) . . ?
O1 V1 N2 83.81(12) . . ?
O2 V1 N1 83.55(11) . . ?
O2 V1 N2 76.27(11) . . ?
O3 V1 O1 102.26(12) . . ?
O3 V1 O2 95.14(12) . . ?
O3 V1 O4 102.13(13) . . ?
O3 V1 N1 90.98(11) . . ?
O3 V1 N2 169.10(13) . . ?
O4 V1 O1 93.73(12) . . ?
O4 V1 O2 101.36(13) . . ?
O4 V1 N1 165.43(12) . . ?
O4 V1 N2 86.34(11) . . ?
N1 V1 N2 81.49(10) . . ?
C9 O1 V1 121.1(2) . . ?
C20 O2 V1 121.7(2) . . ?
C23 O4 V1 132.3(3) . . ?
C1 N1 V1 130.5(3) . . ?
C1 N1 C5 118.7(3) . . ?
C5 N1 V1 110.7(2) . . ?
C12 N2 V1 131.5(3) . . ?
C12 N2 C16 118.8(3) . . ?
C16 N2 V1 109.6(2) . . ?
N1 C1 H1 119.1 . . ?
N1 C1 C2 121.7(4) . . ?
C2 C1 H1 119.1 . . ?
C1 C2 H2 120.1 . . ?
C3 C2 C1 119.9(4) . . ?
C3 C2 H2 120.1 . . ?
C2 C3 H3 119.6 . . ?
C2 C3 C4 120.8(4) . . ?
C4 C3 H3 119.6 . . ?
C3 C4 C5 115.5(4) . . ?
C3 C4 C6 126.2(4) . . ?
C6 C4 C5 118.3(4) . . ?
N1 C5 C4 123.3(3) . . ?
N1 C5 C9 115.0(3) . . ?
C9 C5 C4 121.7(3) . . ?
C4 C6 C10 120.3(4) . . ?
C7 C6 C4 118.0(3) . . ?
C7 C6 C10 121.7(4) . . ?
C6 C7 H7 117.5 . . ?
C6 C7 C8 124.9(4) . . ?
C8 C7 H7 117.5 . . ?
C7 C8 C11 120.5(4) . . ?
C9 C8 C7 117.3(4) . . ?
C9 C8 C11 122.2(4) . . ?
O1 C9 C5 116.0(3) . . ?
O1 C9 C8 124.3(3) . . ?
C8 C9 C5 119.7(3) . . ?
C6 C10 H10A 109.5 . . ?
C6 C10 H10B 109.5 . . ?
C6 C10 H10C 109.5 . . ?
H10A C10 H10B 109.5 . . ?
H10A C10 H10C 109.5 . . ?
H10B C10 H10C 109.5 . . ?
C8 C11 H11A 109.5 . . ?
C8 C11 H11B 109.5 . . ?
C8 C11 H11C 109.5 . . ?
H11A C11 H11B 109.5 . . ?
H11A C11 H11C 109.5 . . ?
H11B C11 H11C 109.5 . . ?
N2 C12 H12 119.6 . . ?
N2 C12 C13 120.7(5) . . ?
C13 C12 H12 119.6 . . ?
C12 C13 H13 119.6 . . ?
C14 C13 C12 120.8(5) . . ?
C14 C13 H13 119.6 . . ?
C13 C14 H14 119.5 . . ?
C13 C14 C15 120.9(4) . . ?
C15 C14 H14 119.5 . . ?
C14 C15 C16 114.5(5) . . ?
C14 C15 C17 126.5(4) . . ?
C17 C15 C16 119.0(4) . . ?
N2 C16 C15 124.2(4) . . ?
N2 C16 C20 114.9(3) . . ?
C20 C16 C15 121.0(4) . . ?
C15 C17 C21 120.5(5) . . ?
C18 C17 C15 118.0(4) . . ?
C18 C17 C21 121.5(5) . . ?
C17 C18 H18 117.7 . . ?
C17 C18 C19 124.6(5) . . ?
C19 C18 H18 117.7 . . ?
C18 C19 C22 121.2(5) . . ?
C20 C19 C18 117.4(5) . . ?
C20 C19 C22 121.4(4) . . ?
O2 C20 C16 117.4(4) . . ?
O2 C20 C19 122.7(4) . . ?
C19 C20 C16 119.9(4) . . ?
C17 C21 H21A 109.5 . . ?
C17 C21 H21B 109.5 . . ?
C17 C21 H21C 109.5 . . ?
H21A C21 H21B 109.5 . . ?
H21A C21 H21C 109.5 . . ?
H21B C21 H21C 109.5 . . ?
C19 C22 H22A 109.5 . . ?
C19 C22 H22B 109.5 . . ?
C19 C22 H22C 109.5 . . ?
H22A C22 H22B 109.5 . . ?
H22A C22 H22C 109.5 . . ?
H22B C22 H22C 109.5 . . ?
O4 C23 H23A 109.5 . . ?
O4 C23 H23B 109.5 . . ?
O4 C23 H23C 109.5 . . ?
H23A C23 H23B 109.5 . . ?
H23A C23 H23C 109.5 . . ?
H23B C23 H23C 109.5 . . ?

loop_
_geom_bond_atom_site_label_1
_geom_bond_atom_site_label_2
_geom_bond_distance
_geom_bond_site_symmetry_2
_geom_bond_publ_flag
V1 O1 1.905(3) . ?
V1 O2 1.906(3) . ?
V1 O3 1.633(2) . ?
V1 O4 1.746(3) . ?
V1 N1 2.213(3) . ?
V1 N2 2.284(3) . ?
O1 C9 1.350(4) . ?
O2 C20 1.344(4) . ?
O4 C23 1.382(5) . ?
N1 C1 1.310(5) . ?
N1 C5 1.356(4) . ?
N2 C12 1.322(5) . ?
N2 C16 1.354(5) . ?
C1 H1 0.9300 . ?
C1 C2 1.406(6) . ?
C2 H2 0.9300 . ?
C2 C3 1.345(6) . ?
C3 H3 0.9300 . ?
C3 C4 1.400(6) . ?
C4 C5 1.414(4) . ?
C4 C6 1.407(6) . ?
C5 C9 1.412(5) . ?
C6 C7 1.351(6) . ?
C6 C10 1.524(5) . ?
C7 H7 0.9300 . ?
C7 C8 1.422(6) . ?
C8 C9 1.360(5) . ?
C8 C11 1.506(6) . ?
C10 H10A 0.9600 . ?
C10 H10B 0.9600 . ?
C10 H10C 0.9600 . ?
C11 H11A 0.9600 . ?
C11 H11B 0.9600 . ?
C11 H11C 0.9600 . ?
C12 H12 0.9300 . ?
C12 C13 1.400(6) . ?
C13 H13 0.9300 . ?
C13 C14 1.344(7) . ?
C14 H14 0.9300 . ?
C14 C15 1.410(7) . ?
C15 C16 1.416(5) . ?
C15 C17 1.412(7) . ?
C16 C20 1.415(5) . ?
C17 C18 1.362(7) . ?
C17 C21 1.526(6) . ?
C18 H18 0.9300 . ?
C18 C19 1.418(6) . ?
C19 C20 1.380(6) . ?
C19 C22 1.499(7) . ?
C21 H21A 0.9600 . ?
C21 H21B 0.9600 . ?
C21 H21C 0.9600 . ?
C22 H22A 0.9600 . ?
C22 H22B 0.9600 . ?
C22 H22C 0.9600 . ?
C23 H23A 0.9600 . ?
C23 H23B 0.9600 . ?
C23 H23C 0.9600 . ?

loop_
_geom_torsion_atom_site_label_1
_geom_torsion_atom_site_label_2
_geom_torsion_atom_site_label_3
_geom_torsion_atom_site_label_4
_geom_torsion
_geom_torsion_site_symmetry_1
_geom_torsion_site_symmetry_2
_geom_torsion_site_symmetry_3
_geom_torsion_site_symmetry_4
_geom_torsion_publ_flag
V1 O1 C9 C5 1.9(4) . . . . ?
V1 O1 C9 C8 -179.1(3) . . . . ?
V1 O2 C20 C16 -1.9(4) . . . . ?
V1 O2 C20 C19 176.9(3) . . . . ?
V1 N1 C1 C2 -175.7(3) . . . . ?
V1 N1 C5 C4 176.5(2) . . . . ?
V1 N1 C5 C9 -3.6(3) . . . . ?
V1 N2 C12 C13 -176.9(3) . . . . ?
V1 N2 C16 C15 178.6(2) . . . . ?
V1 N2 C16 C20 -2.6(3) . . . . ?
O1 V1 O4 C23 -106.2(4) . . . . ?
O2 V1 O4 C23 95.0(4) . . . . ?
O3 V1 O4 C23 -2.8(4) . . . . ?
N1 V1 O4 C23 -156.5(5) . . . . ?
N1 C1 C2 C3 0.8(6) . . . . ?
N1 C5 C9 O1 1.5(4) . . . . ?
N1 C5 C9 C8 -177.6(3) . . . . ?
N2 V1 O4 C23 170.2(4) . . . . ?
N2 C12 C13 C14 -1.8(7) . . . . ?
N2 C16 C20 O2 3.1(5) . . . . ?
N2 C16 C20 C19 -175.8(3) . . . . ?
C1 N1 C5 C4 -0.2(4) . . . . ?
C1 N1 C5 C9 179.7(3) . . . . ?
C1 C2 C3 C4 -2.0(6) . . . . ?
C2 C3 C4 C5 2.0(5) . . . . ?
C2 C3 C4 C6 -178.1(4) . . . . ?
C3 C4 C5 N1 -0.9(4) . . . . ?
C3 C4 C5 C9 179.2(3) . . . . ?
C3 C4 C6 C7 179.5(4) . . . . ?
C3 C4 C6 C10 -0.5(6) . . . . ?
C4 C5 C9 O1 -178.6(3) . . . . ?
C4 C5 C9 C8 2.3(5) . . . . ?
C4 C6 C7 C8 0.3(6) . . . . ?
C5 N1 C1 C2 0.3(5) . . . . ?
C5 C4 C6 C7 -0.6(5) . . . . ?
C5 C4 C6 C10 179.4(3) . . . . ?
C6 C4 C5 N1 179.2(3) . . . . ?
C6 C4 C5 C9 -0.7(5) . . . . ?
C6 C7 C8 C9 1.2(6) . . . . ?
C6 C7 C8 C11 -179.1(4) . . . . ?
C7 C8 C9 O1 178.5(3) . . . . ?
C7 C8 C9 C5 -2.5(5) . . . . ?
C10 C6 C7 C8 -179.6(4) . . . . ?
C11 C8 C9 O1 -1.1(6) . . . . ?
C11 C8 C9 C5 177.9(4) . . . . ?
C12 N2 C16 C15 0.2(5) . . . . ?
C12 N2 C16 C20 179.0(3) . . . . ?
C12 C13 C14 C15 1.2(7) . . . . ?
C13 C14 C15 C16 0.0(6) . . . . ?
C13 C14 C15 C17 -179.3(4) . . . . ?
C14 C15 C16 N2 -0.7(5) . . . . ?
C14 C15 C16 C20 -179.4(3) . . . . ?
C14 C15 C17 C18 177.1(4) . . . . ?
C14 C15 C17 C21 -1.8(6) . . . . ?
C15 C16 C20 O2 -178.1(3) . . . . ?
C15 C16 C20 C19 3.0(5) . . . . ?
C15 C17 C18 C19 1.6(7) . . . . ?
C16 N2 C12 C13 1.1(5) . . . . ?
C16 C15 C17 C18 -2.1(5) . . . . ?
C16 C15 C17 C21 179.0(3) . . . . ?
C17 C15 C16 N2 178.6(3) . . . . ?
C17 C15 C16 C20 -0.1(5) . . . . ?
C17 C18 C19 C20 1.3(7) . . . . ?
C17 C18 C19 C22 -179.8(5) . . . . ?
C18 C19 C20 O2 177.7(4) . . . . ?
C18 C19 C20 C16 -3.5(6) . . . . ?
C21 C17 C18 C19 -179.6(4) . . . . ?
C22 C19 C20 O2 -1.2(7) . . . . ?
C22 C19 C20 C16 177.5(4) . . . . ?
